data_1560076
loop_
_publ_author_name
'Diment, Wilfred T.'
'St\"o\&ser, Tim'
'Kerr, Ryan W. F.'
'Phanopoulos, Andreas'
'Durr, Christopher B.'
'Williams, Charlotte K.'

_publ_section_title
;
 Ortho-vanillin derived Al(iii) and Co(iii) catalyst systems for
 switchable catalysis using \e-decalactone, phthalic anhydride and
 cyclohexene oxide
;
_journal_issue 5
_journal_name_full 'Catalysis Science &amp; Technology'
_journal_page_first 1737
_journal_page_last 1745
_journal_paper_doi 10.1039/D0CY02164D
_journal_volume 11
_journal_year 2021
_chemical_formula_moiety 'C23 H27 Co N2 O6'
_chemical_formula_sum 'C23 H27 Co N2 O6'
_chemical_formula_weight 486.39
_space_group_crystal_system monoclinic
_space_group_IT_number 14
_space_group_name_Hall '-P 2ybc'
_space_group_name_H-M_alt 'P 1 21/c 1'
_atom_sites_solution_hydrogens geom
_atom_sites_solution_primary dual
_audit_creation_date 2020-10-23
_audit_creation_method
;
Olex2 1.2
(compiled 2018.05.29 svn.r3508 for OlexSys, GUI svn.r5506)
;
_audit_update_record
;
2020-11-02 deposited with the CCDC.	2020-12-21 downloaded from the CCDC.
;
_cell_angle_alpha 90
_cell_angle_beta 96.7450(10)
_cell_angle_gamma 90
_cell_formula_units_Z 4
_cell_length_a 8.99960(10)
_cell_length_b 12.8364(2)
_cell_length_c 19.0472(3)
_cell_measurement_reflns_used 5906
_cell_measurement_temperature 150.00(16)
_cell_measurement_theta_max 76.0760
_cell_measurement_theta_min 4.1230
_cell_volume 2185.15(5)
_computing_cell_refinement 'CrysAlisPro 1.171.39.46 (Rigaku OD, 2018)'
_computing_data_collection 'CrysAlisPro 1.171.39.46 (Rigaku OD, 2018)'
_computing_data_reduction 'CrysAlisPro 1.171.39.46 (Rigaku OD, 2018)'
_computing_molecular_graphics 'Olex2 (Dolomanov et al., 2009)'
_computing_publication_material 'Olex2 (Dolomanov et al., 2009)'
_computing_structure_refinement 'ShelXL (Sheldrick, 2015)'
_computing_structure_solution 'ShelXT (Sheldrick, 2015)'
_diffrn_ambient_environment N~2~
_diffrn_ambient_temperature 150.00(16)
_diffrn_detector 'CCD plate'
_diffrn_detector_area_resol_mean 10.4102
_diffrn_detector_type Atlas
_diffrn_measured_fraction_theta_full 1.000
_diffrn_measured_fraction_theta_max 0.992
_diffrn_measurement_details
;
List of Runs (angles in degrees, time in seconds):

  # Type    Start    End  Width  t~exp~   \w     \q     \k     \f   Frames
#--------------------------------------------------------------------------
  1  \w    -88.00  41.00   1.00    1.00    --  -42.66   0.00 -60.00  129
  2  \w    -15.00  23.00   1.00    1.00    --  -42.66  38.00 150.00   38
  3  \w     82.00 129.00   1.00    1.00    --   42.66 178.00-150.00   47
  4  \w     43.00  69.00   1.00    5.00    --  111.00 -30.00 -60.00   26
  5  \w    143.00 169.00   1.00    5.00    --  111.00 125.00-120.00   26
  6  \w     31.00  70.00   1.00    5.00    --  111.00 -95.00  90.00   39
  7  \w     94.00 136.00   1.00    5.00    --  111.00 125.00-120.00   42
  8  \w    143.00 173.00   1.00    5.00    --  111.00 125.00-180.00   30
  9  \w     62.00  90.00   1.00    5.00    --  111.00 -45.00 120.00   28
 10  \w     87.00 152.00   1.00    5.00    --  111.00  45.00-180.00   65
 11  \w     45.00  95.00   1.00    5.00    --  111.00 -45.00  60.00   50
 12  \w     44.00  91.00   1.00    5.00    --  111.00 -45.00 -60.00   47
 13  \w     94.00 130.00   1.00    5.00    --  111.00 125.00-180.00   36
 14  \w     75.00 100.00   1.00    5.00    --  111.00 -95.00  90.00   25
 15  \w     76.00 105.00   1.00    5.00    --  111.00 -95.00 -90.00   29
 16  \w     61.00  86.00   1.00    5.00    --  111.00 -61.00 120.00   25
 17  \w     89.00 129.00   1.00    5.00    --  111.00 -61.00 120.00   40
 18  \w     65.00 116.00   1.00    5.00    --  111.00-125.00 -60.00   51
 19  \w     81.00 112.00   1.00    5.00    --  111.00  77.00  30.00   31
 20  \w    140.00 178.00   1.00    5.00    --  111.00  77.00  30.00   38
 21  \w     40.00  89.00   1.00    5.00    --  111.00 -30.00 150.00   49
;
_diffrn_measurement_device 'four-circle diffractometer'
_diffrn_measurement_device_type 'SuperNova, Dual, Cu at home/near, Atlas'
_diffrn_measurement_method '\w scans'
_diffrn_orient_matrix_type 'CrysAlisPro convention (1999,Acta A55,543-557)'
_diffrn_orient_matrix_UB_11 0.0206755000
_diffrn_orient_matrix_UB_12 -0.0076989000
_diffrn_orient_matrix_UB_13 -0.0790104000
_diffrn_orient_matrix_UB_21 -0.0856226000
_diffrn_orient_matrix_UB_22 -0.1041334000
_diffrn_orient_matrix_UB_23 -0.0051134000
_diffrn_orient_matrix_UB_31 -0.1481238000
_diffrn_orient_matrix_UB_32 0.0591115000
_diffrn_orient_matrix_UB_33 -0.0192828000
_diffrn_radiation_monochromator mirror
_diffrn_radiation_probe x-ray
_diffrn_radiation_type CuK\a
_diffrn_radiation_wavelength 1.54184
_diffrn_reflns_av_R_equivalents 0.0308
_diffrn_reflns_av_unetI/netI 0.0357
_diffrn_reflns_Laue_measured_fraction_full 1.000
_diffrn_reflns_Laue_measured_fraction_max 0.992
_diffrn_reflns_limit_h_max 10
_diffrn_reflns_limit_h_min -11
_diffrn_reflns_limit_k_max 16
_diffrn_reflns_limit_k_min -15
_diffrn_reflns_limit_l_max 22
_diffrn_reflns_limit_l_min -23
_diffrn_reflns_number 12050
_diffrn_reflns_point_group_measured_fraction_full 1.000
_diffrn_reflns_point_group_measured_fraction_max 0.992
_diffrn_reflns_theta_full 67.684
_diffrn_reflns_theta_max 76.271
_diffrn_reflns_theta_min 4.162
_diffrn_source 'micro-focus sealed X-ray tube'
_diffrn_source_type 'SuperNova (Cu) X-ray Source'
_exptl_absorpt_coefficient_mu 6.527
_exptl_absorpt_correction_T_max 1.00000
_exptl_absorpt_correction_T_min 0.50275
_exptl_absorpt_correction_type multi-scan
_exptl_absorpt_process_details
;
CrysAlisPro 1.171.39.46 (Rigaku Oxford Diffraction, 2018)
Empirical absorption correction using spherical harmonics,
 implemented in SCALE3 ABSPACK scaling algorithm.
;
_exptl_crystal_colour 'clear dark brown'
_exptl_crystal_colour_lustre clear
_exptl_crystal_colour_modifier dark
_exptl_crystal_colour_primary brown
_exptl_crystal_density_diffrn 1.478
_exptl_crystal_description block
_exptl_crystal_F_000 1016
_exptl_crystal_size_max 0.386
_exptl_crystal_size_mid 0.223
_exptl_crystal_size_min 0.191
_refine_diff_density_max 0.336
_refine_diff_density_min -0.570
_refine_diff_density_rms 0.077
_refine_ls_extinction_method none
_refine_ls_goodness_of_fit_ref 1.072
_refine_ls_hydrogen_treatment constr
_refine_ls_matrix_type full
_refine_ls_number_parameters 294
_refine_ls_number_reflns 4529
_refine_ls_number_restraints 0
_refine_ls_restrained_S_all 1.072
_refine_ls_R_factor_all 0.0375
_refine_ls_R_factor_gt 0.0337
_refine_ls_shift/su_max 0.000
_refine_ls_shift/su_mean 0.000
_refine_ls_structure_factor_coef Fsqd
_refine_ls_weighting_details 'w=1/[\s^2^(Fo^2^)+(0.0443P)^2^+0.5446P] where P=(Fo^2^+2Fc^2^)/3'
_refine_ls_weighting_scheme calc
_refine_ls_wR_factor_gt 0.0807
_refine_ls_wR_factor_ref 0.0830
_reflns_Friedel_coverage 0.000
_reflns_number_gt 4158
_reflns_number_total 4529
_reflns_threshold_expression 'I > 2\s(I)'
_cod_data_source_file d0cy02164d2.cif
_cod_data_source_block 027ap19
_cod_depositor_comments 'Adding full bibliography for 1560075--1560077.cif.'
_cod_database_code 1560076
_shelx_shelxl_version_number 2018/3
_chemical_oxdiff_formula 'C25 H35 N2 O6 Co1'
_shelx_space_group_comment
;
The symmetry employed for this shelxl refinement is uniquely defined
by the following loop, which should always be used as a source of
symmetry information in preference to the above space-group names.
They are only intended as comments.
;
_shelx_estimated_absorpt_t_max 0.369
_shelx_estimated_absorpt_t_min 0.187
_reflns_odcompleteness_completeness 99.89
_reflns_odcompleteness_iscentric 1
_reflns_odcompleteness_theta 74.33
_olex2_refinement_description
;
1. Fixed Uiso
 At 1.2 times of:
  All C(H) groups, All C(H,H) groups
 At 1.5 times of:
  All C(H,H,H) groups
2.a Secondary CH2 refined with riding coordinates:
 C00E(H00A,H00C), C00H(H00D,H00E)
2.b Aromatic/amide H refined with riding coordinates:
 C00B(H00B), C00I(H00I), C00J(H00J), C00K(H00K), C00L(H00L), C00N(H00N),
 C00O(H00O), C00R(H00R)
2.c Idealised Me refined as rotating group:
 C00S(H00F,H00G,H00H), C00T(H00M,H00P,H00Q), C00U(H00S,H00T,H00U), C00V(H00V,
 H00W,H00X), C00W(H00Y,H,HA)
;
_olex2_submission_original_sample_id 027AP19
_olex2_submission_special_instructions 'No special instructions were received'
_oxdiff_exptl_absorpt_empirical_details
;
Empirical correction (ABSPACK) includes:
- Absorption correction using spherical harmonics
- Frame scaling
;
_oxdiff_exptl_absorpt_empirical_full_max 1.484
_oxdiff_exptl_absorpt_empirical_full_min 0.767

loop_
_space_group_symop_operation_xyz
'x, y, z'
'-x, y+1/2, -z+1/2'
'-x, -y, -z'
'x, -y-1/2, z-1/2'

loop_
_atom_site_label
_atom_site_type_symbol
_atom_site_fract_x
_atom_site_fract_y
_atom_site_fract_z
_atom_site_U_iso_or_equiv
_atom_site_adp_type
_atom_site_occupancy
_atom_site_site_symmetry_order
_atom_site_calc_flag
_atom_site_refinement_flags_posn
_atom_site_refinement_flags_adp
_atom_site_refinement_flags_occupancy
_atom_site_disorder_assembly
_atom_site_disorder_group
Co01 Co 0.56547(2) 0.49336(2) 0.66030(2) 0.00946(8) Uani 1 1 d . . . . .
O002 O 0.43354(12) 0.42673(9) 0.72377(6) 0.0144(2) Uani 1 1 d . . . . .
O003 O 0.60241(12) 0.35619(9) 0.63067(6) 0.0145(2) Uani 1 1 d . . . . .
O004 O 0.35778(13) 0.48111(10) 0.61800(6) 0.0152(2) Uani 1 1 d . . . . .
O005 O 0.75188(13) 0.48798(9) 0.71636(6) 0.0150(2) Uani 1 1 d . . . . .
O006 O 0.69937(14) 0.16476(10) 0.64538(7) 0.0196(2) Uani 1 1 d . . . . .
O007 O 0.95845(13) 0.38336(11) 0.80984(7) 0.0210(3) Uani 1 1 d . . . . .
N008 N 0.52597(14) 0.62614(11) 0.70014(7) 0.0129(3) Uani 1 1 d . . . . .
N009 N 0.64155(14) 0.55413(10) 0.58012(6) 0.0114(2) Uani 1 1 d . . . . .
C00A C 0.71921(16) 0.33304(13) 0.59959(8) 0.0126(3) Uani 1 1 d . . . . .
C00B C 0.56719(18) 0.64773(13) 0.76545(8) 0.0150(3) Uani 1 1 d . . . . .
H00B H 0.533479 0.709666 0.783356 0.018 Uiso 1 1 calc R . . . .
C00C C 0.79151(17) 0.40278(13) 0.55721(8) 0.0131(3) Uani 1 1 d . . . . .
C00D C 0.32745(17) 0.43514(13) 0.67383(8) 0.0158(3) Uani 1 1 d . . . . .
C00E C 0.45674(17) 0.70863(13) 0.65464(8) 0.0152(3) Uani 1 1 d . . . . .
H00A H 0.438004 0.768769 0.683153 0.018 Uiso 1 1 calc R . . . .
H00C H 0.361530 0.684492 0.631102 0.018 Uiso 1 1 calc R . . . .
C00F C 0.75388(18) 0.50600(13) 0.78429(9) 0.0142(3) Uani 1 1 d . . . . .
C00G C 0.66253(18) 0.58171(13) 0.81261(8) 0.0156(3) Uani 1 1 d . . . . .
C00H C 0.57154(18) 0.64937(13) 0.54812(8) 0.0146(3) Uani 1 1 d . . . . .
H00D H 0.471911 0.632005 0.526127 0.018 Uiso 1 1 calc R . . . .
H00E H 0.629001 0.672484 0.511008 0.018 Uiso 1 1 calc R . . . .
C00I C 0.77356(19) 0.54644(15) 0.93205(9) 0.0211(3) Uani 1 1 d . . . . .
H00I H 0.779728 0.558628 0.980433 0.025 Uiso 1 1 calc R . . . .
C00J C 0.73530(18) 0.50697(12) 0.54525(8) 0.0130(3) Uani 1 1 d . . . . .
H00J H 0.770368 0.543941 0.508565 0.016 Uiso 1 1 calc R . . . .
C00K C 0.90701(18) 0.36835(14) 0.51848(9) 0.0181(3) Uani 1 1 d . . . . .
H00K H 0.948101 0.414101 0.488177 0.022 Uiso 1 1 calc R . . . .
C00L C 0.89331(19) 0.19817(13) 0.56953(9) 0.0191(3) Uani 1 1 d . . . . .
H00L H 0.930487 0.130728 0.575308 0.023 Uiso 1 1 calc R . . . .
C00M C 0.55910(17) 0.73992(13) 0.59921(8) 0.0137(3) Uani 1 1 d . . . . .
C00N C 0.95870(19) 0.26818(14) 0.52529(10) 0.0211(3) Uani 1 1 d . . . . .
H00N H 1.036683 0.246466 0.500797 0.025 Uiso 1 1 calc R . . . .
C00O C 0.67525(19) 0.60189(14) 0.88574(9) 0.0186(3) Uani 1 1 d . . . . .
H00O H 0.616353 0.653385 0.902865 0.022 Uiso 1 1 calc R . . . .
C00P C 0.77460(18) 0.22865(13) 0.60441(8) 0.0152(3) Uani 1 1 d . . . . .
C00Q C 0.85740(17) 0.45185(14) 0.83348(9) 0.0168(3) Uani 1 1 d . . . . .
C00R C 0.86464(19) 0.47102(15) 0.90514(9) 0.0201(3) Uani 1 1 d . . . . .
H00R H 0.931344 0.433122 0.936270 0.024 Uiso 1 1 calc R . . . .
C00S C 0.4824(2) 0.83082(14) 0.55737(9) 0.0209(3) Uani 1 1 d . . . . .
H00F H 0.384036 0.809963 0.537272 0.031 Uiso 1 1 calc GR . . . .
H00G H 0.540180 0.850458 0.520221 0.031 Uiso 1 1 calc GR . . . .
H00H H 0.474730 0.889032 0.588388 0.031 Uiso 1 1 calc GR . . . .
C00T C 0.71388(18) 0.77215(14) 0.63416(9) 0.0179(3) Uani 1 1 d . . . . .
H00M H 0.703578 0.826436 0.667919 0.027 Uiso 1 1 calc GR . . . .
H00P H 0.772658 0.797099 0.598728 0.027 Uiso 1 1 calc GR . . . .
H00Q H 0.762612 0.713170 0.657774 0.027 Uiso 1 1 calc GR . . . .
C00U C 0.8939(2) 0.28775(16) 0.78241(11) 0.0260(4) Uani 1 1 d . . . . .
H00S H 0.804098 0.302282 0.751580 0.039 Uiso 1 1 calc GR . . . .
H00T H 0.870516 0.244575 0.820767 0.039 Uiso 1 1 calc GR . . . .
H00U H 0.963860 0.252213 0.756454 0.039 Uiso 1 1 calc GR . . . .
C00V C 0.1750(2) 0.39282(19) 0.67957(10) 0.0294(4) Uani 1 1 d . . . . .
H00V H 0.103826 0.426205 0.645290 0.044 Uiso 1 1 calc GR . . . .
H00W H 0.148602 0.405898 0.726167 0.044 Uiso 1 1 calc GR . . . .
H00X H 0.174318 0.319129 0.670945 0.044 Uiso 1 1 calc GR . . . .
C00W C 0.7440(3) 0.05869(15) 0.64961(13) 0.0339(5) Uani 1 1 d . . . . .
H00Y H 0.737992 0.029800 0.602872 0.051 Uiso 1 1 calc GR . . . .
H H 0.679050 0.020591 0.676871 0.051 Uiso 1 1 calc GR . . . .
HA H 0.845082 0.053927 0.671940 0.051 Uiso 1 1 calc GR . . . .

loop_
_atom_site_aniso_label
_atom_site_aniso_U_11
_atom_site_aniso_U_22
_atom_site_aniso_U_33
_atom_site_aniso_U_23
_atom_site_aniso_U_13
_atom_site_aniso_U_12
Co01 0.01055(13) 0.01199(13) 0.00613(12) 0.00020(8) 0.00224(9) 0.00083(8)
O002 0.0148(5) 0.0187(6) 0.0100(5) 0.0018(4) 0.0027(4) -0.0007(4)
O003 0.0155(5) 0.0150(5) 0.0138(5) -0.0004(4) 0.0055(4) -0.0002(4)
O004 0.0144(5) 0.0220(6) 0.0092(5) 0.0006(4) 0.0009(4) -0.0001(4)
O005 0.0125(5) 0.0227(6) 0.0099(5) -0.0003(4) 0.0018(4) 0.0024(4)
O006 0.0250(6) 0.0132(6) 0.0226(6) 0.0023(5) 0.0110(5) 0.0020(5)
O007 0.0126(5) 0.0278(7) 0.0224(6) 0.0019(5) 0.0005(4) 0.0017(5)
N008 0.0128(6) 0.0158(6) 0.0107(6) 0.0003(5) 0.0040(4) 0.0011(5)
N009 0.0129(6) 0.0129(6) 0.0082(5) -0.0004(5) 0.0005(4) -0.0010(5)
C00A 0.0123(7) 0.0161(7) 0.0090(6) -0.0015(6) -0.0002(5) -0.0011(6)
C00B 0.0171(7) 0.0163(7) 0.0126(7) -0.0017(6) 0.0063(5) -0.0014(6)
C00C 0.0132(6) 0.0154(7) 0.0107(6) -0.0014(6) 0.0012(5) -0.0010(6)
C00D 0.0157(7) 0.0198(8) 0.0124(7) -0.0019(6) 0.0038(5) -0.0013(6)
C00E 0.0145(7) 0.0167(7) 0.0147(7) 0.0006(6) 0.0037(5) 0.0042(6)
C00F 0.0132(7) 0.0193(8) 0.0104(7) 0.0002(6) 0.0023(6) -0.0044(5)
C00G 0.0166(7) 0.0197(8) 0.0105(7) -0.0010(6) 0.0018(5) -0.0044(6)
C00H 0.0187(7) 0.0156(7) 0.0096(6) 0.0010(6) 0.0014(5) 0.0018(6)
C00I 0.0240(8) 0.0304(9) 0.0089(7) -0.0007(7) 0.0010(6) -0.0094(7)
C00J 0.0133(7) 0.0166(8) 0.0093(7) -0.0007(5) 0.0016(5) -0.0036(5)
C00K 0.0182(7) 0.0204(8) 0.0171(7) -0.0019(6) 0.0075(6) -0.0040(6)
C00L 0.0192(8) 0.0159(8) 0.0231(8) -0.0023(6) 0.0058(6) 0.0028(6)
C00M 0.0155(7) 0.0136(7) 0.0119(7) 0.0009(6) 0.0012(5) 0.0023(6)
C00N 0.0180(8) 0.0221(9) 0.0251(8) -0.0039(7) 0.0114(6) 0.0016(6)
C00O 0.0219(8) 0.0219(8) 0.0129(7) -0.0029(6) 0.0052(6) -0.0061(6)
C00P 0.0170(7) 0.0157(8) 0.0131(7) -0.0005(6) 0.0025(5) -0.0007(6)
C00Q 0.0128(7) 0.0229(8) 0.0145(7) 0.0026(6) 0.0010(5) -0.0034(6)
C00R 0.0181(8) 0.0287(9) 0.0127(7) 0.0052(7) -0.0021(6) -0.0060(7)
C00S 0.0264(8) 0.0176(8) 0.0187(8) 0.0037(6) 0.0022(6) 0.0060(7)
C00T 0.0169(7) 0.0183(8) 0.0185(7) -0.0015(6) 0.0016(6) -0.0017(6)
C00U 0.0211(8) 0.0261(9) 0.0317(10) 0.0007(8) 0.0070(7) 0.0013(7)
C00V 0.0189(8) 0.0499(13) 0.0195(8) 0.0015(8) 0.0027(7) -0.0108(8)
C00W 0.0472(12) 0.0163(9) 0.0438(12) 0.0083(8) 0.0284(10) 0.0076(8)

loop_
_atom_type_symbol
_atom_type_description
_atom_type_scat_dispersion_real
_atom_type_scat_dispersion_imag
_atom_type_scat_source
C C 0.0181 0.0091 'International Tables Vol C Tables 4.2.6.8 and 6.1.1.4'
H H 0.0000 0.0000 'International Tables Vol C Tables 4.2.6.8 and 6.1.1.4'
Co Co -2.3653 3.6143 'International Tables Vol C Tables 4.2.6.8 and 6.1.1.4'
N N 0.0311 0.0180 'International Tables Vol C Tables 4.2.6.8 and 6.1.1.4'
O O 0.0492 0.0322 'International Tables Vol C Tables 4.2.6.8 and 6.1.1.4'

loop_
_geom_angle_atom_site_label_1
_geom_angle_atom_site_label_2
_geom_angle_atom_site_label_3
_geom_angle
_geom_angle_site_symmetry_1
_geom_angle_site_symmetry_3
_geom_angle_publ_flag
O002 Co01 C00D 33.31(5) . . ?
O003 Co01 O002 85.37(5) . . ?
O003 Co01 O004 89.72(5) . . ?
O003 Co01 N008 173.83(5) . . ?
O003 Co01 N009 92.84(5) . . ?
O003 Co01 C00D 85.98(5) . . ?
O004 Co01 O002 66.71(5) . . ?
O004 Co01 C00D 33.43(5) . . ?
O005 Co01 O002 101.29(5) . . ?
O005 Co01 O003 87.65(5) . . ?
O005 Co01 O004 167.90(5) . . ?
O005 Co01 N008 90.14(5) . . ?
O005 Co01 N009 95.12(5) . . ?
O005 Co01 C00D 134.52(6) . . ?
N008 Co01 O002 89.43(5) . . ?
N008 Co01 O004 91.26(5) . . ?
N008 Co01 C00D 91.49(6) . . ?
N009 Co01 O002 163.39(5) . . ?
N009 Co01 O004 96.80(5) . . ?
N009 Co01 N008 93.09(6) . . ?
N009 Co01 C00D 130.13(6) . . ?
C00D O002 Co01 87.60(9) . . ?
C00A O003 Co01 121.92(10) . . ?
C00D O004 Co01 88.93(9) . . ?
C00F O005 Co01 117.46(10) . . ?
C00P O006 C00W 116.92(13) . . ?
C00Q O007 C00U 114.31(13) . . ?
C00B N008 Co01 121.94(12) . . ?
C00B N008 C00E 118.18(14) . . ?
C00E N008 Co01 119.73(10) . . ?
C00H N009 Co01 119.54(10) . . ?
C00J N009 Co01 122.63(11) . . ?
C00J N009 C00H 116.85(13) . . ?
O003 C00A C00C 124.48(15) . . ?
O003 C00A C00P 118.67(14) . . ?
C00C C00A C00P 116.74(14) . . ?
N008 C00B C00G 123.98(15) . . ?
C00A C00C C00J 120.14(14) . . ?
C00A C00C C00K 121.04(15) . . ?
C00K C00C C00J 118.31(15) . . ?
O002 C00D Co01 59.08(8) . . ?
O002 C00D O004 116.65(14) . . ?
O002 C00D C00V 122.08(15) . . ?
O004 C00D Co01 57.64(8) . . ?
O004 C00D C00V 121.27(15) . . ?
C00V C00D Co01 176.74(14) . . ?
N008 C00E C00M 110.45(12) . . ?
O005 C00F C00G 123.63(15) . . ?
O005 C00F C00Q 119.68(15) . . ?
C00G C00F C00Q 116.61(15) . . ?
C00F C00G C00B 119.62(14) . . ?
C00O C00G C00B 118.77(15) . . ?
C00O C00G C00F 121.22(16) . . ?
N009 C00H C00M 115.29(12) . . ?
C00O C00I C00R 118.88(15) . . ?
N009 C00J C00C 126.60(15) . . ?
C00N C00K C00C 120.44(15) . . ?
C00P C00L C00N 120.62(16) . . ?
C00H C00M C00E 109.50(13) . . ?
C00H C00M C00S 108.09(13) . . ?
C00H C00M C00T 110.60(13) . . ?
C00S C00M C00E 106.69(13) . . ?
C00T C00M C00E 111.18(13) . . ?
C00T C00M C00S 110.65(14) . . ?
C00K C00N C00L 119.70(15) . . ?
C00I C00O C00G 120.77(17) . . ?
O006 C00P C00A 114.04(14) . . ?
O006 C00P C00L 124.69(15) . . ?
C00L C00P C00A 121.28(15) . . ?
O007 C00Q C00F 120.18(15) . . ?
O007 C00Q C00R 118.71(15) . . ?
C00R C00Q C00F 121.01(16) . . ?
C00Q C00R C00I 121.46(16) . . ?

loop_
_geom_bond_atom_site_label_1
_geom_bond_atom_site_label_2
_geom_bond_distance
_geom_bond_site_symmetry_2
_geom_bond_publ_flag
Co01 O002 1.9849(11) . ?
Co01 O003 1.8904(12) . ?
Co01 O004 1.9529(11) . ?
Co01 O005 1.8812(12) . ?
Co01 N008 1.9159(14) . ?
Co01 N009 1.9119(13) . ?
Co01 C00D 2.3115(16) . ?
O002 C00D 1.271(2) . ?
O003 C00A 1.2999(19) . ?
O004 C00D 1.274(2) . ?
O005 C00F 1.312(2) . ?
O006 C00P 1.365(2) . ?
O006 C00W 1.419(2) . ?
O007 C00Q 1.378(2) . ?
O007 C00U 1.430(2) . ?
N008 C00B 1.286(2) . ?
N008 C00E 1.461(2) . ?
N009 C00H 1.474(2) . ?
N009 C00J 1.285(2) . ?
C00A C00C 1.414(2) . ?
C00A C00P 1.429(2) . ?
C00B C00G 1.442(2) . ?
C00C C00J 1.439(2) . ?
C00C C00K 1.414(2) . ?
C00D C00V 1.492(2) . ?
C00E C00M 1.534(2) . ?
C00F C00G 1.420(2) . ?
C00F C00Q 1.423(2) . ?
C00G C00O 1.408(2) . ?
C00H C00M 1.529(2) . ?
C00I C00O 1.373(3) . ?
C00I C00R 1.404(3) . ?
C00K C00N 1.368(3) . ?
C00L C00N 1.407(3) . ?
C00L C00P 1.379(2) . ?
C00M C00S 1.531(2) . ?
C00M C00T 1.529(2) . ?
C00Q C00R 1.381(2) . ?
